data_2023025
loop_
_publ_author_name
'Y&#x131;ld&#x131;r&#x131;m, Sema &#xd6;zt&#xfc;rk'
'Akkurt, Mehmet'
'Pehlivanlar, Ezgi'
'&#xc7;etin, G&#xf6;kalp'
'&#x15e;im&#x15f;ek, Rahime'
'Butcher, Ray J.'
'Bhattarai, Ajaya'

_publ_section_title
;
 Syntheses, characterizations, crystal structures and Hirshfeld surface
 analyses of methyl
 4-[4-(di-fluorometh-oxy)phen-yl]-2,7,7-trimethyl-5-oxo-1,4,5,6,7,8-hexa-hydro-quinoline-3-carboxyl-ate,
 isopropyl
 4-[4-(di-fluoro-meth-oxy)phen-yl]-2,6,6-trimethyl-5-oxo-1,4,5,6,7,8-hexa-hydro-quinoline-3-carboxyl-ate
 and <i>tert</i>-butyl
 4-[4-(di-fluoro-meth-oxy)phen-yl]-2,6,6-trimethyl-5-oxo-1,4,5,6,7,8-hexa-hydro-quinoline-3-carboxyl-ate.
;
_journal_coeditor_code JY2044
_journal_issue 'Pt 3'
_journal_name_full 'Acta crystallographica. Section E, Crystallographic communications'
_journal_page_first 281
_journal_page_last 288
_journal_paper_doi 10.1107/S2056989024001233
_journal_volume 80
_journal_year 2024
_chemical_formula_iupac 'C21 H23 F2 N O4'
_chemical_formula_moiety 'C21 H23 F2 N O4'
_chemical_formula_sum 'C21 H23 F2 N O4'
_chemical_formula_weight 391.40
_chemical_name_systematic
'Methyl 4-[4-(difluoromethoxy)phenyl]-2,7,7-trimethyl-5-oxo-1,4,5,6,7,8-hexahydroquinoline-3-carboxylate'
_space_group_crystal_system monoclinic
_space_group_IT_number 15
_space_group_name_Hall '-C 2yc'
_space_group_name_H-M_alt 'C 1 2/c 1'
_atom_sites_solution_hydrogens mixed
_atom_sites_solution_primary dual
_atom_sites_solution_secondary difmap
_audit_creation_method SHELXL-2019/3
_cell_angle_alpha 90
_cell_angle_beta 113.801(4)
_cell_angle_gamma 90
_cell_formula_units_Z 8
_cell_length_a 19.705(3)
_cell_length_b 15.389(2)
_cell_length_c 14.1279(19)
_cell_measurement_reflns_used 9994
_cell_measurement_temperature 100(2)
_cell_measurement_theta_max 29.19
_cell_measurement_theta_min 2.64
_cell_volume 3919.8(10)
_computing_cell_refinement
;
<i>SAINT</i> (Bruker, 2018)
;
_computing_data_collection
;
<i>APEX2</i> (Bruker, 2018)
;
_computing_data_reduction
;
<i>SAINT</i> (Bruker, 2018)
;
_computing_molecular_graphics
;
ORTEP-3 for Windows (Farrugia, 2012)
;
_computing_publication_material
;
PLATON (Spek, 2020)
;
_computing_structure_refinement
;
SHELXL (Sheldrick, 2015b)
;
_computing_structure_solution
;
<i>SHELXT</i> (Sheldrick, 2015a)
;
_diffrn_ambient_temperature 100(2)
_diffrn_measured_fraction_theta_full 1.000
_diffrn_measured_fraction_theta_max 0.999
_diffrn_measurement_device_type 'Bruker D8 Quest with Photon 2 detector'
_diffrn_measurement_method '\f and \w scans'
_diffrn_radiation_type MoK\a
_diffrn_radiation_wavelength 0.71073
_diffrn_reflns_av_R_equivalents 0.0821
_diffrn_reflns_av_unetI/netI 0.0469
_diffrn_reflns_limit_h_max 24
_diffrn_reflns_limit_h_min -26
_diffrn_reflns_limit_k_max 20
_diffrn_reflns_limit_k_min -20
_diffrn_reflns_limit_l_max 18
_diffrn_reflns_limit_l_min -18
_diffrn_reflns_number 47858
_diffrn_reflns_theta_full 25.242
_diffrn_reflns_theta_max 28.282
_diffrn_reflns_theta_min 1.740
_diffrn_standards_decay_% 0
_diffrn_standards_interval_count 0
_diffrn_standards_interval_time 0
_diffrn_standards_number 0
_exptl_absorpt_coefficient_mu 0.104
_exptl_absorpt_correction_T_max 0.7461
_exptl_absorpt_correction_T_min 0.6026
_exptl_absorpt_correction_type multi-scan
_exptl_absorpt_process_details
;
(SADABS; Krause <i>et al.</i>,  2015)
;
_exptl_crystal_colour colorless
_exptl_crystal_density_diffrn 1.326
_exptl_crystal_description prism
_exptl_crystal_F_000 1648
_exptl_crystal_size_max 0.30
_exptl_crystal_size_mid 0.25
_exptl_crystal_size_min 0.17
_refine_diff_density_max 0.583
_refine_diff_density_min -0.583
_refine_ls_extinction_method none
_refine_ls_goodness_of_fit_ref 1.045
_refine_ls_hydrogen_treatment mixed
_refine_ls_matrix_type full
_refine_ls_number_parameters 332
_refine_ls_number_reflns 4871
_refine_ls_number_restraints 361
_refine_ls_restrained_S_all 1.083
_refine_ls_R_factor_all 0.1111
_refine_ls_R_factor_gt 0.0726
_refine_ls_shift/su_max 0.001
_refine_ls_shift/su_mean 0.000
_refine_ls_structure_factor_coef Fsqd
_refine_ls_weighting_details 'w=1/[\s^2^(Fo^2^)+(0.0430P)^2^+11.0810P] where P=(Fo^2^+2Fc^2^)/3'
_refine_ls_weighting_scheme calc
_refine_ls_wR_factor_gt 0.1612
_refine_ls_wR_factor_ref 0.1864
_reflns_number_gt 3288
_reflns_number_total 4871
_reflns_threshold_expression 'I > 2\s(I)'
_cod_data_source_file jy2044sup1.cif
_cod_data_source_block I
_cod_depositor_comments 'Adding full bibliography for 2023025--2023027.cif.'
_cod_original_cell_volume 3919.7(9)
_cod_original_sg_symbol_H-M 'C 2/c'
_cod_database_code 2023025
_cod_database_fobs_code 2023025
_shelx_space_group_comment
;
The symmetry employed for this shelxl refinement is uniquely defined
by the following loop, which should always be used as a source of
symmetry information in preference to the above space-group names.
They are only intended as comments.
;

loop_
_space_group_symop_operation_xyz
'x, y, z'
'-x, y, -z+1/2'
'x+1/2, y+1/2, z'
'-x+1/2, y+1/2, -z+1/2'
'-x, -y, -z'
'x, -y, z-1/2'
'-x+1/2, -y+1/2, -z'
'x+1/2, -y+1/2, z-1/2'

loop_
_atom_site_type_symbol
_atom_site_label
_atom_site_fract_x
_atom_site_fract_y
_atom_site_fract_z
_atom_site_U_iso_or_equiv
_atom_site_adp_type
_atom_site_calc_flag
_atom_site_occupancy
_atom_site_disorder_assembly
_atom_site_disorder_group
O O1 0.09716(12) 0.54160(14) 0.69583(14) 0.0510(5) Uani d 1 . .
O O2 0.15731(12) 0.17128(13) 0.53819(18) 0.0594(6) Uani d 1 . .
O O3 0.15902(12) 0.23777(13) 0.68037(16) 0.0553(6) Uani d 1 . .
N N1 0.12023(13) 0.42587(15) 0.40402(16) 0.0392(5) Uani d 1 . .
C C1 0.10494(13) 0.49275(16) 0.45557(17) 0.0320(5) Uani d 1 . .
C C2 0.07419(16) 0.57420(17) 0.39524(18) 0.0432(7) Uani d 1 . .
H H2A 0.019785 0.568190 0.357785 0.052 Uiso calc 1 . .
H H2B 0.095506 0.581955 0.343212 0.052 Uiso calc 1 . .
C C3 0.09123(15) 0.65493(18) 0.4646(2) 0.0432(7) Uani d 1 . .
C C4 0.06672(14) 0.63670(17) 0.5521(2) 0.0392(6) Uani d 1 . .
H H4A 0.084333 0.684614 0.603066 0.047 Uiso calc 1 . .
H H4B 0.011840 0.636679 0.523487 0.047 Uiso calc 1 . .
C C5 0.09443(13) 0.55203(17) 0.60759(18) 0.0336(5) Uani d 1 . .
C C6 0.11516(12) 0.48321(15) 0.55589(16) 0.0292(5) Uani d 1 . .
C C7 0.14879(14) 0.40124(16) 0.61533(18) 0.0332(5) Uani d 1 . .
C C8 0.14482(13) 0.32712(16) 0.54191(19) 0.0342(5) Uani d 1 . .
C C9 0.13559(14) 0.34270(17) 0.4431(2) 0.0377(6) Uani d 1 . .
C C10 0.0482(2) 0.7326(2) 0.4006(3) 0.0720(12) Uani d 1 . .
H H10A -0.005015 0.719741 0.371558 0.108 Uiso calc 1 . .
H H10B 0.064070 0.743656 0.344258 0.108 Uiso calc 1 . .
H H10C 0.058084 0.784075 0.444977 0.108 Uiso calc 1 . .
C C11 0.17443(16) 0.67588(19) 0.5086(2) 0.0457(7) Uani d 1 . .
H H11A 0.184624 0.725991 0.555128 0.068 Uiso calc 1 . .
H H11B 0.189114 0.689477 0.451748 0.068 Uiso calc 1 . .
H H11C 0.202669 0.625559 0.547039 0.068 Uiso calc 1 . .
C C12 0.13988(19) 0.2777(2) 0.3665(2) 0.0547(8) Uani d 1 . .
H H12A 0.177848 0.234171 0.402577 0.082 Uiso calc 1 . .
H H12B 0.152879 0.307481 0.314772 0.082 Uiso calc 1 . .
H H12C 0.091700 0.248966 0.332042 0.082 Uiso calc 1 . .
C C13 0.15455(14) 0.23808(18) 0.5819(2) 0.0429(6) Uani d 1 . .
C C14 0.1635(2) 0.1524(2) 0.7254(3) 0.0746(11) Uani d 1 . .
H H14A 0.167604 0.158165 0.796548 0.112 Uiso calc 1 . .
H H14B 0.207276 0.121931 0.725548 0.112 Uiso calc 1 . .
H H14C 0.118808 0.119180 0.684523 0.112 Uiso calc 1 . .
C C15 0.22622(13) 0.4139(4) 0.6988(2) 0.0329(10) Uani d 0.647(3) A 1
C C16 0.28551(17) 0.4229(3) 0.67009(18) 0.0388(11) Uani d 0.647(3) A 1
H H16A 0.276995 0.423772 0.598944 0.047 Uiso calc 0.647(3) A 1
C C17 0.35727(14) 0.4308(2) 0.7454(3) 0.0430(10) Uani d 0.647(3) A 1
H H17A 0.397791 0.436936 0.725802 0.052 Uiso calc 0.647(3) A 1
C C18 0.36973(14) 0.4295(2) 0.8495(2) 0.0426(11) Uani d 0.647(3) A 1
C C19 0.31044(19) 0.4205(3) 0.87829(18) 0.0449(11) Uani d 0.647(3) A 1
H H19A 0.318964 0.419649 0.949438 0.054 Uiso calc 0.647(3) A 1
C C20 0.23869(16) 0.4127(3) 0.8029(3) 0.0414(11) Uani d 0.647(3) A 1
H H20A 0.198167 0.406484 0.822581 0.050 Uiso calc 0.647(3) A 1
O O4 0.44015(17) 0.4369(2) 0.9302(2) 0.0575(10) Uani d 0.647(3) A 1
C C21 0.5006(3) 0.4146(5) 0.9161(5) 0.081(2) Uani d 0.647(3) A 1
H H21A 0.542852 0.412128 0.985748 0.097 Uiso calc 0.647(3) A 1
F F1 0.51546(16) 0.4803(3) 0.8608(3) 0.0920(13) Uani d 0.647(3) A 1
F F2 0.4900(2) 0.3321(2) 0.8754(4) 0.0751(13) Uani d 0.647(3) A 1
C C15A 0.2335(2) 0.4232(7) 0.6827(5) 0.0348(18) Uani d 0.353(3) A 2
C C16A 0.2824(3) 0.4423(5) 0.6369(4) 0.0375(18) Uani d 0.353(3) A 2
H H16B 0.264737 0.445770 0.563751 0.045 Uiso calc 0.353(3) A 2
C C17A 0.3570(3) 0.4564(4) 0.6983(4) 0.0342(15) Uani d 0.353(3) A 2
H H17B 0.390378 0.469487 0.667015 0.041 Uiso calc 0.353(3) A 2
C C18A 0.3828(2) 0.4514(4) 0.8053(4) 0.0373(15) Uani d 0.353(3) A 2
C C19A 0.3339(3) 0.4323(5) 0.8511(4) 0.0391(16) Uani d 0.353(3) A 2
H H19B 0.351570 0.428885 0.924261 0.047 Uiso calc 0.353(3) A 2
C C20A 0.2593(3) 0.4182(6) 0.7897(5) 0.0387(17) Uani d 0.353(3) A 2
H H20B 0.225928 0.405167 0.820999 0.046 Uiso calc 0.353(3) A 2
O O4A 0.4570(2) 0.4712(3) 0.8666(4) 0.0458(14) Uani d 0.353(3) A 2
C C21A 0.5040(4) 0.4078(6) 0.9164(6) 0.068(3) Uani d 0.353(3) A 2
H H21B 0.554500 0.433982 0.951241 0.081 Uiso calc 0.353(3) A 2
F F1A 0.5034(3) 0.3581(5) 0.8348(4) 0.0512(16) Uani d 0.353(3) A 2
F F2A 0.4849(3) 0.3731(4) 0.9915(4) 0.0766(19) Uani d 0.353(3) A 2
H H1N 0.1163(19) 0.437(2) 0.339(3) 0.062(10) Uiso d 1 . .
H H7 0.1208(15) 0.3857(17) 0.655(2) 0.032(7) Uiso d 1 . .

loop_
_atom_site_aniso_label
_atom_site_aniso_U_11
_atom_site_aniso_U_22
_atom_site_aniso_U_33
_atom_site_aniso_U_12
_atom_site_aniso_U_13
_atom_site_aniso_U_23
O1 0.0691(14) 0.0580(13) 0.0330(10) 0.0189(10) 0.0279(10) 0.0037(9)
O2 0.0485(12) 0.0372(11) 0.0726(15) -0.0057(9) 0.0037(11) -0.0120(10)
O3 0.0576(13) 0.0419(11) 0.0525(12) 0.0102(9) 0.0079(10) 0.0168(9)
N1 0.0505(13) 0.0445(12) 0.0249(10) -0.0165(10) 0.0177(9) -0.0080(9)
C1 0.0326(12) 0.0362(12) 0.0232(11) -0.0098(10) 0.0071(9) -0.0013(9)
C2 0.0513(16) 0.0430(14) 0.0220(11) -0.0171(12) 0.0008(11) 0.0029(10)
C3 0.0431(15) 0.0394(14) 0.0312(13) -0.0079(11) -0.0017(11) 0.0056(10)
C4 0.0329(13) 0.0366(13) 0.0387(13) 0.0039(10) 0.0047(10) 0.0011(11)
C5 0.0293(12) 0.0429(14) 0.0268(11) 0.0042(10) 0.0094(9) 0.0015(10)
C6 0.0266(11) 0.0351(12) 0.0223(10) 0.0006(9) 0.0061(9) 0.0006(9)
C7 0.0314(12) 0.0382(13) 0.0266(11) 0.0062(10) 0.0083(10) 0.0019(10)
C8 0.0256(11) 0.0342(12) 0.0382(13) -0.0008(9) 0.0081(10) -0.0040(10)
C9 0.0348(13) 0.0401(14) 0.0387(13) -0.0116(11) 0.0154(11) -0.0121(11)
C10 0.072(2) 0.0413(17) 0.062(2) -0.0130(15) -0.0159(17) 0.0200(15)
C11 0.0473(16) 0.0479(16) 0.0353(13) -0.0163(13) 0.0101(12) -0.0057(12)
C12 0.0607(19) 0.0528(18) 0.0557(18) -0.0183(15) 0.0288(15) -0.0275(15)
C13 0.0257(12) 0.0411(15) 0.0479(15) -0.0017(10) 0.0002(11) 0.0012(12)
C14 0.070(2) 0.051(2) 0.080(2) 0.0077(17) 0.0066(19) 0.0312(18)
C15 0.0309(19) 0.034(2) 0.028(2) 0.0096(16) 0.0063(15) 0.0006(17)
C16 0.0326(19) 0.050(3) 0.0262(19) 0.0093(18) 0.0040(16) -0.0102(19)
C17 0.0315(19) 0.053(2) 0.034(2) 0.0103(17) 0.0024(17) -0.0150(19)
C18 0.040(2) 0.037(2) 0.0295(19) 0.0117(18) -0.0084(18) -0.0116(16)
C19 0.059(3) 0.043(2) 0.0213(18) 0.013(2) 0.0046(17) -0.0017(16)
C20 0.047(2) 0.045(2) 0.0258(18) 0.013(2) 0.0087(17) 0.0010(16)
O4 0.0514(17) 0.0443(17) 0.0397(16) 0.0138(14) -0.0202(13) -0.0107(13)
C21 0.047(3) 0.075(3) 0.076(3) 0.025(3) -0.021(3) -0.036(3)
F1 0.0350(16) 0.141(3) 0.077(2) 0.0084(18) -0.0005(15) -0.059(2)
F2 0.0411(19) 0.065(2) 0.093(3) 0.0140(15) -0.0006(19) -0.028(2)
C15A 0.039(3) 0.034(3) 0.022(3) 0.007(3) 0.002(3) -0.005(3)
C16A 0.031(3) 0.037(4) 0.034(3) 0.004(3) 0.002(3) -0.002(3)
C17A 0.032(3) 0.032(3) 0.032(3) 0.001(2) 0.006(3) -0.005(3)
C18A 0.033(3) 0.036(3) 0.031(3) 0.004(2) 0.001(2) -0.004(3)
C19A 0.035(3) 0.043(3) 0.027(3) -0.003(3) -0.001(3) 0.000(3)
C20A 0.035(3) 0.044(3) 0.031(3) 0.001(3) 0.007(3) -0.002(3)
O4A 0.034(2) 0.041(3) 0.043(3) 0.002(2) -0.004(2) 0.004(2)
C21A 0.045(4) 0.060(4) 0.065(5) 0.013(4) -0.012(4) -0.011(4)
F1A 0.033(3) 0.080(4) 0.038(3) 0.013(3) 0.011(2) -0.020(3)
F2A 0.055(3) 0.110(5) 0.062(3) 0.005(3) 0.021(3) 0.046(3)

loop_
_atom_type_symbol
_atom_type_description
_atom_type_scat_dispersion_real
_atom_type_scat_dispersion_imag
_atom_type_scat_source
C C 0.0033 0.0016 'International Tables Vol C Tables 4.2.6.8 and 6.1.1.4'
H H 0.0000 0.0000 'International Tables Vol C Tables 4.2.6.8 and 6.1.1.4'
N N 0.0061 0.0033 'International Tables Vol C Tables 4.2.6.8 and 6.1.1.4'
O O 0.0106 0.0060 'International Tables Vol C Tables 4.2.6.8 and 6.1.1.4'
F F 0.0171 0.0103 'International Tables Vol C Tables 4.2.6.8 and 6.1.1.4'

loop_
_geom_angle_atom_site_label_1
_geom_angle_atom_site_label_2
_geom_angle_atom_site_label_3
_geom_angle_site_symmetry_1
_geom_angle_site_symmetry_3
_geom_angle
_geom_angle_publ_flag
C13 O3 C14 . . 114.9(3) ?
C1 N1 C9 . . 123.2(2) ?
C1 N1 H1N . . 117(2) ?
C9 N1 H1N . . 119(2) ?
C6 C1 N1 . . 120.3(2) ?
C6 C1 C2 . . 122.7(2) ?
N1 C1 C2 . . 116.9(2) ?
C1 C2 C3 . . 112.34(19) ?
C1 C2 H2A . . 109.1 ?
C3 C2 H2A . . 109.1 ?
C1 C2 H2B . . 109.1 ?
C3 C2 H2B . . 109.1 ?
H2A C2 H2B . . 107.9 ?
C4 C3 C10 . . 110.0(3) ?
C4 C3 C2 . . 108.1(2) ?
C10 C3 C2 . . 109.2(2) ?
C4 C3 C11 . . 110.3(2) ?
C10 C3 C11 . . 108.7(2) ?
C2 C3 C11 . . 110.6(3) ?
C5 C4 C3 . . 114.5(2) ?
C5 C4 H4A . . 108.6 ?
C3 C4 H4A . . 108.6 ?
C5 C4 H4B . . 108.6 ?
C3 C4 H4B . . 108.6 ?
H4A C4 H4B . . 107.6 ?
O1 C5 C6 . . 120.8(2) ?
O1 C5 C4 . . 119.8(2) ?
C6 C5 C4 . . 119.5(2) ?
C1 C6 C5 . . 119.9(2) ?
C1 C6 C7 . . 121.2(2) ?
C5 C6 C7 . . 118.9(2) ?
C6 C7 C15 . . 113.7(3) ?
C6 C7 C8 . . 110.86(19) ?
C15 C7 C8 . . 112.6(3) ?
C6 C7 C15A . . 105.9(4) ?
C8 C7 C15A . . 108.7(4) ?
C6 C7 H7 . . 107.8(15) ?
C15 C7 H7 . . 102.1(15) ?
C8 C7 H7 . . 109.2(15) ?
C15A C7 H7 . . 114.3(16) ?
C9 C8 C13 . . 120.4(2) ?
C9 C8 C7 . . 121.2(2) ?
C13 C8 C7 . . 118.4(2) ?
C8 C9 N1 . . 119.6(2) ?
C8 C9 C12 . . 127.0(3) ?
N1 C9 C12 . . 113.4(2) ?
C3 C10 H10A . . 109.5 ?
C3 C10 H10B . . 109.5 ?
H10A C10 H10B . . 109.5 ?
C3 C10 H10C . . 109.5 ?
H10A C10 H10C . . 109.5 ?
H10B C10 H10C . . 109.5 ?
C3 C11 H11A . . 109.5 ?
C3 C11 H11B . . 109.5 ?
H11A C11 H11B . . 109.5 ?
C3 C11 H11C . . 109.5 ?
H11A C11 H11C . . 109.5 ?
H11B C11 H11C . . 109.5 ?
C9 C12 H12A . . 109.5 ?
C9 C12 H12B . . 109.5 ?
H12A C12 H12B . . 109.5 ?
C9 C12 H12C . . 109.5 ?
H12A C12 H12C . . 109.5 ?
H12B C12 H12C . . 109.5 ?
O2 C13 O3 . . 121.4(3) ?
O2 C13 C8 . . 128.5(3) ?
O3 C13 C8 . . 110.0(2) ?
O3 C14 H14A . . 109.5 ?
O3 C14 H14B . . 109.5 ?
H14A C14 H14B . . 109.5 ?
O3 C14 H14C . . 109.5 ?
H14A C14 H14C . . 109.5 ?
H14B C14 H14C . . 109.5 ?
C16 C15 C20 . . 120.0 ?
C16 C15 C7 . . 119.0(2) ?
C20 C15 C7 . . 120.9(2) ?
C15 C16 C17 . . 120.0 ?
C15 C16 H16A . . 120.0 ?
C17 C16 H16A . . 120.0 ?
C16 C17 C18 . . 120.0 ?
C16 C17 H17A . . 120.0 ?
C18 C17 H17A . . 120.0 ?
C19 C18 C17 . . 120.0 ?
C19 C18 O4 . . 116.4(3) ?
C17 C18 O4 . . 123.6(3) ?
C18 C19 C20 . . 120.0 ?
C18 C19 H19A . . 120.0 ?
C20 C19 H19A . . 120.0 ?
C19 C20 C15 . . 120.0 ?
C19 C20 H20A . . 120.0 ?
C15 C20 H20A . . 120.0 ?
C21 O4 C18 . . 120.7(3) ?
O4 C21 F2 . . 107.8(6) ?
O4 C21 F1 . . 107.6(5) ?
F2 C21 F1 . . 118.1(5) ?
O4 C21 H21A . . 107.6 ?
F2 C21 H21A . . 107.6 ?
F1 C21 H21A . . 107.6 ?
C16A C15A C20A . . 120.0 ?
C16A C15A C7 . . 121.6(4) ?
C20A C15A C7 . . 118.3(4) ?
C17A C16A C15A . . 120.0 ?
C17A C16A H16B . . 120.0 ?
C15A C16A H16B . . 120.0 ?
C16A C17A C18A . . 120.0 ?
C16A C17A H17B . . 120.0 ?
C18A C17A H17B . . 120.0 ?
C19A C18A C17A . . 120.0 ?
C19A C18A O4A . . 120.3(4) ?
C17A C18A O4A . . 119.5(4) ?
C18A C19A C20A . . 120.0 ?
C18A C19A H19B . . 120.0 ?
C20A C19A H19B . . 120.0 ?
C19A C20A C15A . . 120.0 ?
C19A C20A H20B . . 120.0 ?
C15A C20A H20B . . 120.0 ?
C21A O4A C18A . . 119.8(5) ?
O4A C21A F2A . . 110.1(7) ?
O4A C21A F1A . . 101.2(6) ?
F2A C21A F1A . . 121.3(7) ?
O4A C21A H21B . . 107.8 ?
F2A C21A H21B . . 107.8 ?
F1A C21A H21B . . 107.8 ?

loop_
_geom_bond_atom_site_label_1
_geom_bond_atom_site_label_2
_geom_bond_site_symmetry_2
_geom_bond_distance
_geom_bond_publ_flag
O1 C5 . 1.236(3) ?
O2 C13 . 1.212(3) ?
O3 C13 . 1.358(4) ?
O3 C14 . 1.447(4) ?
N1 C1 . 1.363(3) ?
N1 C9 . 1.378(3) ?
N1 H1N . 0.90(3) ?
C1 C6 . 1.357(3) ?
C1 C2 . 1.499(3) ?
C2 C3 . 1.533(4) ?
C2 H2A . 0.9900 ?
C2 H2B . 0.9900 ?
C3 C4 . 1.524(4) ?
C3 C10 . 1.532(4) ?
C3 C11 . 1.535(4) ?
C4 C5 . 1.505(3) ?
C4 H4A . 0.9900 ?
C4 H4B . 0.9900 ?
C5 C6 . 1.436(3) ?
C6 C7 . 1.512(3) ?
C7 C15 . 1.518(3) ?
C7 C8 . 1.522(3) ?
C7 C15A . 1.589(4) ?
C7 H7 . 0.97(3) ?
C8 C9 . 1.354(4) ?
C8 C13 . 1.465(4) ?
C9 C12 . 1.501(4) ?
C10 H10A . 0.9800 ?
C10 H10B . 0.9800 ?
C10 H10C . 0.9800 ?
C11 H11A . 0.9800 ?
C11 H11B . 0.9800 ?
C11 H11C . 0.9800 ?
C12 H12A . 0.9800 ?
C12 H12B . 0.9800 ?
C12 H12C . 0.9800 ?
C14 H14A . 0.9800 ?
C14 H14B . 0.9800 ?
C14 H14C . 0.9800 ?
C15 C16 . 1.3900 ?
C15 C20 . 1.3900 ?
C16 C17 . 1.3900 ?
C16 H16A . 0.9500 ?
C17 C18 . 1.3900 ?
C17 H17A . 0.9500 ?
C18 C19 . 1.3900 ?
C18 O4 . 1.400(3) ?
C19 C20 . 1.3900 ?
C19 H19A . 0.9500 ?
C20 H20A . 0.9500 ?
O4 C21 . 1.330(6) ?
C21 F2 . 1.375(7) ?
C21 F1 . 1.379(8) ?
C21 H21A . 1.0000 ?
C15A C16A . 1.3900 ?
C15A C20A . 1.3900 ?
C16A C17A . 1.3900 ?
C16A H16B . 0.9500 ?
C17A C18A . 1.3900 ?
C17A H17B . 0.9500 ?
C18A C19A . 1.3900 ?
C18A O4A . 1.399(4) ?
C19A C20A . 1.3900 ?
C19A H19B . 0.9500 ?
C20A H20B . 0.9500 ?
O4A C21A . 1.334(7) ?
C21A F2A . 1.370(7) ?
C21A F1A . 1.379(9) ?
C21A H21B . 1.0000 ?

loop_
_geom_hbond_atom_site_label_D
_geom_hbond_atom_site_label_H
_geom_hbond_atom_site_label_A
_geom_hbond_site_symmetry_A
_geom_hbond_distance_DH
_geom_hbond_distance_HA
_geom_hbond_distance_DA
_geom_hbond_angle_DHA
_geom_hbond_publ_flag
N1 H1N O1 6_565 0.90(3) 1.93(4) 2.834(3) 174(3) yes
C12 H12A O2 . 0.98 2.32 2.831(4) 111.3 yes
C12 H12C F2 8_455 0.98 2.63 3.449(5) 140.7 yes
C12 H12C F1A 8_455 0.98 2.41 3.291(7) 149.6 yes
C14 H14C O4A 4_546 0.98 2.66 3.551(6) 151.6 yes
C17 H17A F1 . 0.95 2.43 2.975(4) 116.5 yes
C17 H17A F1 2_656 0.95 2.56 3.488(4) 165.4 yes
C21 H21A O2 8_556 1.00 2.44 3.155(5) 128.3 yes
C21A H21B O2 8_556 1.00 2.50 3.062(7) 115.4 yes

loop_
_geom_torsion_atom_site_label_1
_geom_torsion_atom_site_label_2
_geom_torsion_atom_site_label_3
_geom_torsion_atom_site_label_4
_geom_torsion_site_symmetry_1
_geom_torsion_site_symmetry_2
_geom_torsion_site_symmetry_3
_geom_torsion_site_symmetry_4
_geom_torsion
_geom_torsion_publ_flag
C9 N1 C1 C6 . . . . 10.0(4) ?
C9 N1 C1 C2 . . . . -167.7(2) ?
C6 C1 C2 C3 . . . . 28.0(4) ?
N1 C1 C2 C3 . . . . -154.2(2) ?
C1 C2 C3 C4 . . . . -51.7(3) ?
C1 C2 C3 C10 . . . . -171.3(3) ?
C1 C2 C3 C11 . . . . 69.1(3) ?
C10 C3 C4 C5 . . . . 169.0(2) ?
C2 C3 C4 C5 . . . . 49.9(3) ?
C11 C3 C4 C5 . . . . -71.1(3) ?
C3 C4 C5 O1 . . . . 158.9(2) ?
C3 C4 C5 C6 . . . . -23.1(3) ?
N1 C1 C6 C5 . . . . -176.0(2) ?
C2 C1 C6 C5 . . . . 1.6(4) ?
N1 C1 C6 C7 . . . . 4.5(4) ?
C2 C1 C6 C7 . . . . -177.9(2) ?
O1 C5 C6 C1 . . . . 173.5(2) ?
C4 C5 C6 C1 . . . . -4.5(3) ?
O1 C5 C6 C7 . . . . -7.0(4) ?
C4 C5 C6 C7 . . . . 175.0(2) ?
C1 C6 C7 C15 . . . . 110.1(3) ?
C5 C6 C7 C15 . . . . -69.4(3) ?
C1 C6 C7 C8 . . . . -18.1(3) ?
C5 C6 C7 C8 . . . . 162.4(2) ?
C1 C6 C7 C15A . . . . 99.6(4) ?
C5 C6 C7 C15A . . . . -79.9(4) ?
C6 C7 C8 C9 . . . . 20.0(3) ?
C15 C7 C8 C9 . . . . -108.7(3) ?
C15A C7 C8 C9 . . . . -96.0(4) ?
C6 C7 C8 C13 . . . . -162.7(2) ?
C15 C7 C8 C13 . . . . 68.6(3) ?
C15A C7 C8 C13 . . . . 81.3(4) ?
C13 C8 C9 N1 . . . . 174.5(2) ?
C7 C8 C9 N1 . . . . -8.2(4) ?
C13 C8 C9 C12 . . . . -5.2(4) ?
C7 C8 C9 C12 . . . . 172.0(2) ?
C1 N1 C9 C8 . . . . -8.1(4) ?
C1 N1 C9 C12 . . . . 171.7(2) ?
C14 O3 C13 O2 . . . . -2.9(4) ?
C14 O3 C13 C8 . . . . 175.9(2) ?
C9 C8 C13 O2 . . . . 1.7(4) ?
C7 C8 C13 O2 . . . . -175.6(3) ?
C9 C8 C13 O3 . . . . -177.0(2) ?
C7 C8 C13 O3 . . . . 5.7(3) ?
C6 C7 C15 C16 . . . . -74.8(3) ?
C8 C7 C15 C16 . . . . 52.4(4) ?
C6 C7 C15 C20 . . . . 108.0(3) ?
C8 C7 C15 C20 . . . . -124.8(3) ?
C20 C15 C16 C17 . . . . 0.0 ?
C7 C15 C16 C17 . . . . -177.2(4) ?
C15 C16 C17 C18 . . . . 0.0 ?
C16 C17 C18 C19 . . . . 0.0 ?
C16 C17 C18 O4 . . . . 179.9(4) ?
C17 C18 C19 C20 . . . . 0.0 ?
O4 C18 C19 C20 . . . . -179.9(3) ?
C18 C19 C20 C15 . . . . 0.0 ?
C16 C15 C20 C19 . . . . 0.0 ?
C7 C15 C20 C19 . . . . 177.1(4) ?
C19 C18 O4 C21 . . . . 155.4(5) ?
C17 C18 O4 C21 . . . . -24.5(6) ?
C18 O4 C21 F2 . . . . -51.8(7) ?
C18 O4 C21 F1 . . . . 76.6(6) ?
C6 C7 C15A C16A . . . . -64.9(6) ?
C8 C7 C15A C16A . . . . 54.3(6) ?
C6 C7 C15A C20A . . . . 118.7(4) ?
C8 C7 C15A C20A . . . . -122.1(4) ?
C20A C15A C16A C17A . . . . 0.0 ?
C7 C15A C16A C17A . . . . -176.4(8) ?
C15A C16A C17A C18A . . . . 0.0 ?
C16A C17A C18A C19A . . . . 0.0 ?
C16A C17A C18A O4A . . . . -175.9(6) ?
C17A C18A C19A C20A . . . . 0.0 ?
O4A C18A C19A C20A . . . . 175.9(6) ?
C18A C19A C20A C15A . . . . 0.0 ?
C16A C15A C20A C19A . . . . 0.0 ?
C7 C15A C20A C19A . . . . 176.5(8) ?
C19A C18A O4A C21A . . . . 75.5(8) ?
C17A C18A O4A C21A . . . . -108.6(7) ?
C18A O4A C21A F2A . . . . -66.7(9) ?
C18A O4A C21A F1A . . . . 62.8(8) ?
